data_1564720
loop_
_publ_author_name
'Aldridge, Simon'
'McManus, Caitil\'in'
'Hicks, Jamie'
'Goicoechea, Jose M.'
'Cui, Xianlu'
'Zhao, Lili'
'Frenking, Gernot'

_publ_section_title
;
 Coinage metal aluminyl complexes: probing regiochemistry and mechanism in
 the insertion and reduction of carbon dioxide
;
_journal_name_full 'Chemical Science'
_journal_paper_doi 10.1039/D1SC04676D
_journal_year 2021
_chemical_formula_moiety 'C66 H103 Ag Al N4 O P, 1(C5 H12)'
_chemical_formula_sum 'C71 H115 Ag Al N4 O P'
_chemical_formula_weight 1206.48
_space_group_crystal_system orthorhombic
_space_group_IT_number 19
_space_group_name_Hall 'P 2ac 2ab'
_space_group_name_H-M_alt 'P 21 21 21'
_atom_sites_solution_hydrogens geom
_atom_sites_solution_primary dual
_audit_creation_date 2021-02-07
_audit_creation_method
;
Olex2 1.2
(compiled 2018.05.29 svn.r3508 for OlexSys, GUI svn.r5506)
;
_audit_update_record
;
2021-05-24 deposited with the CCDC.	2021-09-16 downloaded from the CCDC.
;
_cell_angle_alpha 90
_cell_angle_beta 90
_cell_angle_gamma 90
_cell_formula_units_Z 4
_cell_length_a 17.30440(10)
_cell_length_b 18.14880(10)
_cell_length_c 22.24090(10)
_cell_measurement_reflns_used 43835
_cell_measurement_temperature 150.01(11)
_cell_measurement_theta_max 76.0910
_cell_measurement_theta_min 3.9460
_cell_volume 6984.85(6)
_computing_cell_refinement 'CrysAlisPro 1.171.39.46 (Rigaku OD, 2018)'
_computing_data_collection 'CrysAlisPro 1.171.39.46 (Rigaku OD, 2018)'
_computing_data_reduction 'CrysAlisPro 1.171.39.46 (Rigaku OD, 2018)'
_computing_molecular_graphics 'Olex2 (Dolomanov et al., 2009)'
_computing_publication_material 'Olex2 (Dolomanov et al., 2009)'
_computing_structure_refinement 'ShelXL (Sheldrick, 2015)'
_computing_structure_solution 'ShelXT (Sheldrick, 2015)'
_diffrn_ambient_environment N~2~
_diffrn_ambient_temperature 150.01(11)
_diffrn_detector 'CCD plate'
_diffrn_detector_area_resol_mean 10.4102
_diffrn_detector_type Atlas
_diffrn_measured_fraction_theta_full 1.000
_diffrn_measured_fraction_theta_max 0.997
_diffrn_measurement_details
;
List of Runs (angles in degrees, time in seconds):

  # Type    Start    End  Width  t~exp~   \w     \q     \k     \f   Frames
#--------------------------------------------------------------------------
  1  \w    -34.00  29.00   1.00    1.00    --  -42.66  38.00-150.00   63
  2  \w    -49.00   4.00   1.00    1.00    --  -42.66  38.00-180.00   53
  3  \w     61.00 129.00   1.00    1.00    --   42.66 178.00-150.00   68
  4  \w     60.00  90.00   1.00    7.00    --  111.00 -30.00 -60.00   30
  5  \w     71.00 170.00   1.00    7.00    --  111.00  15.00-150.00   99
  6  \w     41.00  79.00   1.00    7.00    --  111.00 -45.00  30.00   38
  7  \w     89.00 114.00   1.00    7.00    --  111.00  30.00 -90.00   25
  8  \w     51.00  93.00   1.00    7.00    --  111.00 -45.00 120.00   42
  9  \w     36.00  61.00   1.00    7.00    --  111.00 -30.00   0.00   25
 10  \w    132.00 174.00   1.00    7.00    --  111.00  30.00 -90.00   42
 11  \w     83.00 108.00   1.00    7.00    --  111.00  15.00 120.00   25
 12  \w    139.00 165.00   1.00    7.00    --  111.00  15.00 120.00   26
 13  \w     86.00 118.00   1.00    7.00    --  111.00 -77.00 120.00   32
 14  \w    -47.00 -21.00   1.00    1.00    --  -42.66  38.00 -90.00   26
 15  \w    -43.00  29.00   1.00    1.00    --  -42.66  38.00  60.00   72
 16  \w    -35.00  10.00   1.00    1.00    --  -42.66  38.00   0.00   45
 17  \w    -21.00  23.00   1.00    1.00    --  -42.66  38.00 -60.00   44
 18  \w    -14.00  19.00   1.00    1.00    --  -42.66  38.00 -90.00   33
 19  \w     86.00 128.00   1.00    1.00    --   42.66 178.00  30.00   42
 20  \w     96.00 123.00   1.00    7.00    --  111.00 -77.00  30.00   27
 21  \w     45.00  74.00   1.00    7.00    --  111.00 -77.00  30.00   29
 22  \w     72.00 118.00   1.00    7.00    --  111.00-125.00  30.00   46
 23  \w     45.00  90.00   1.00    7.00    --  111.00 -30.00 -90.00   45
 24  \w     41.00  96.00   1.00    7.00    --  111.00-125.00 150.00   55
 25  \w     30.00  86.00   1.00    7.00    --  111.00 -95.00-120.00   56
 26  \w     30.00  61.00   1.00    7.00    --  111.00 -95.00 150.00   31
 27  \w     80.00 106.00   1.00    7.00    --  111.00 -77.00 -90.00   26
 28  \w     68.00 111.00   1.00    7.00    --  111.00-125.00 -60.00   43
 29  \w     48.00  96.00   1.00    7.00    --  111.00 -45.00-120.00   48
 30  \w     67.00 100.00   1.00    7.00    --  111.00-125.00  60.00   33
 31  \w     51.00  77.00   1.00    7.00    --  111.00 -30.00-120.00   26
 32  \w     60.00  91.00   1.00    7.00    --  111.00 -30.00-180.00   31
 33  \w     48.00  87.00   1.00    7.00    --  111.00 -15.00 -90.00   39
 34  \w     96.00 136.00   1.00    7.00    --  111.00 -15.00 -90.00   40
 35  \w     91.00 117.00   1.00    7.00    --  111.00-125.00-120.00   26
 36  \w     45.00 117.00   1.00    7.00    --  111.00-125.00 120.00   72
 37  \w     75.00 118.00   1.00    7.00    --  111.00-125.00-180.00   43
 38  \w    133.00 172.00   1.00    7.00    --  111.00  30.00-120.00   39
 39  \w     40.00 118.00   1.00    7.00    --  111.00-125.00 -30.00   78
 40  \w     58.00  88.00   1.00    7.00    --  111.00 -30.00  30.00   30
 41  \w     63.00 114.00   1.00    7.00    --  111.00-125.00  90.00   51
 42  \w     84.00 109.00   1.00    7.00    --  111.00  77.00 -30.00   25
 43  \w    153.00 178.00   1.00    7.00    --  111.00  77.00 -30.00   25
 44  \w    116.00 142.00   1.00    7.00    --  111.00 -77.00 150.00   26
 45  \w     39.00  81.00   1.00    7.00    --  111.00 -77.00 150.00   42
;
_diffrn_measurement_device 'four-circle diffractometer'
_diffrn_measurement_device_type 'SuperNova, Dual, Cu at home/near, Atlas'
_diffrn_measurement_method '\w scans'
_diffrn_orient_matrix_type 'CrysAlisPro convention (1999,Acta A55,543-557)'
_diffrn_orient_matrix_UB_11 0.0621756000
_diffrn_orient_matrix_UB_12 -0.0371736000
_diffrn_orient_matrix_UB_13 0.0392141000
_diffrn_orient_matrix_UB_21 -0.0621233000
_diffrn_orient_matrix_UB_22 -0.0502420000
_diffrn_orient_matrix_UB_23 0.0279502000
_diffrn_orient_matrix_UB_31 0.0142584000
_diffrn_orient_matrix_UB_32 -0.0573285000
_diffrn_orient_matrix_UB_33 -0.0498583000
_diffrn_radiation_monochromator mirror
_diffrn_radiation_probe x-ray
_diffrn_radiation_type CuK\a
_diffrn_radiation_wavelength 1.54184
_diffrn_reflns_av_R_equivalents 0.0373
_diffrn_reflns_av_unetI/netI 0.0261
_diffrn_reflns_Laue_measured_fraction_full 1.000
_diffrn_reflns_Laue_measured_fraction_max 0.997
_diffrn_reflns_limit_h_max 21
_diffrn_reflns_limit_h_min -20
_diffrn_reflns_limit_k_max 21
_diffrn_reflns_limit_k_min -22
_diffrn_reflns_limit_l_max 26
_diffrn_reflns_limit_l_min -27
_diffrn_reflns_number 83407
_diffrn_reflns_point_group_measured_fraction_full 1.000
_diffrn_reflns_point_group_measured_fraction_max 0.994
_diffrn_reflns_theta_full 67.684
_diffrn_reflns_theta_max 76.303
_diffrn_reflns_theta_min 3.529
_diffrn_source 'micro-focus sealed X-ray tube'
_diffrn_source_type 'SuperNova (Cu) X-ray Source'
_exptl_absorpt_coefficient_mu 2.964
_exptl_absorpt_correction_T_max 1.00000
_exptl_absorpt_correction_T_min 0.93917
_exptl_absorpt_correction_type multi-scan
_exptl_absorpt_process_details
;
CrysAlisPro 1.171.39.46 (Rigaku Oxford Diffraction, 2018)
Empirical absorption correction using spherical harmonics,
 implemented in SCALE3 ABSPACK scaling algorithm.
;
_exptl_crystal_colour 'clear colourless'
_exptl_crystal_colour_lustre clear
_exptl_crystal_colour_primary colourless
_exptl_crystal_density_diffrn 1.147
_exptl_crystal_description block
_exptl_crystal_F_000 2608
_exptl_crystal_size_max 0.3
_exptl_crystal_size_mid 0.1
_exptl_crystal_size_min 0.1
_refine_diff_density_max 0.638
_refine_diff_density_min -0.404
_refine_diff_density_rms 0.053
_refine_ls_abs_structure_details
;
 Flack x determined using 6152 quotients [(I+)-(I-)]/[(I+)+(I-)]
 (Parsons, Flack and Wagner, Acta Cryst. B69 (2013) 249-259).
;
_refine_ls_abs_structure_Flack -0.0225(18)
_refine_ls_extinction_method none
_refine_ls_goodness_of_fit_ref 1.043
_refine_ls_hydrogen_treatment constr
_refine_ls_matrix_type full
_refine_ls_number_parameters 791
_refine_ls_number_reflns 14559
_refine_ls_number_restraints 26
_refine_ls_restrained_S_all 1.051
_refine_ls_R_factor_all 0.0322
_refine_ls_R_factor_gt 0.0308
_refine_ls_shift/su_max 0.003
_refine_ls_shift/su_mean 0.000
_refine_ls_structure_factor_coef Fsqd
_refine_ls_weighting_details 'w=1/[\s^2^(Fo^2^)+(0.0468P)^2^+2.4328P] where P=(Fo^2^+2Fc^2^)/3'
_refine_ls_weighting_scheme calc
_refine_ls_wR_factor_gt 0.0800
_refine_ls_wR_factor_ref 0.0813
_reflns_Friedel_coverage 0.826
_reflns_Friedel_fraction_full 1.000
_reflns_Friedel_fraction_max 0.989
_reflns_number_gt 14111
_reflns_number_total 14559
_reflns_threshold_expression 'I > 2\s(I)'
_cod_data_source_file d1sc04676d2.cif
_cod_data_source_block 5-Ag
_cod_database_code 1564720
_publcif_datablock.id {8c32765d-aadc-428f-ae6e-ec600f50f0eb}

_shelx_shelxl_version_number 2018/3
_chemical_oxdiff_formula 'C50 H50 O2 N4 Ag1 Al1 P1'
_shelx_space_group_comment
;
The symmetry employed for this shelxl refinement is uniquely defined
by the following loop, which should always be used as a source of
symmetry information in preference to the above space-group names.
They are only intended as comments.
;
_shelx_estimated_absorpt_t_max 0.756
_shelx_estimated_absorpt_t_min 0.470
_reflns_odcompleteness_completeness 99.92
_reflns_odcompleteness_iscentric 1
_reflns_odcompleteness_theta 74.33
_olex2_refinement_description
;
1. Fixed Uiso
 At 1.2 times of:
  All C(H) groups, All C(H,H) groups
 At 1.5 times of:
  All C(H,H,H) groups
2. Restrained distances
 C68A-C67A = C69A-C68A = C70A-C69A = C68-C67 = C69-C68 = C70-C69 = C71A-C70A =
 C71-C70
 1.53 with sigma of 0.008
3. Uiso/Uaniso restraints and constraints
C71A \\sim C64 \\sim C63 \\sim C65 \\sim C66: within 2A with sigma of 0.005 and
sigma for terminal atoms of 0.01
4. Others
 Sof(C68A)=Sof(H68c)=Sof(H68d)=Sof(C70A)=Sof(H70c)=Sof(H70d)=Sof(C69A)=
 Sof(H69c)=Sof(H69d)=Sof(C67A)=Sof(H67d)=Sof(H67e)=Sof(H67f)=Sof(C71A)=
 Sof(H71d)=Sof(H71e)=Sof(H71f)=1-FVAR(1)
 Sof(C69)=Sof(H69a)=Sof(H69b)=Sof(C67)=Sof(H67a)=Sof(H67b)=Sof(H67c)=Sof(C71)=
 Sof(H71a)=Sof(H71b)=Sof(H71c)=Sof(C68)=Sof(H68a)=Sof(H68b)=Sof(C70)=Sof(H70a)=
 Sof(H70b)=FVAR(1)
5.a Ternary CH refined with riding coordinates:
 C52(H52), C49(H49), C45(H45), C31(H31), C42(H42), C33(H33)
5.b Secondary CH2 refined with riding coordinates:
 C69(H69a,H69b), C68(H68a,H68b), C70(H70a,H70b), C68A(H68c,H68d), C70A(H70c,
 H70d), C69A(H69c,H69d)
5.c Aromatic/amide H refined with riding coordinates:
 C2(H2), C38(H38), C8(H8), C19(H19), C39(H39), C17(H17), C40(H40), C26(H26),
 C27(H27), C28(H28)
5.d Idealised Me refined as rotating group:
 C12(H12a,H12b,H12c), C30(H30a,H30b,H30c), C5(H5a,H5b,H5c), C51(H51a,H51b,
 H51c), C6(H6a,H6b,H6c), C13(H13a,H13b,H13c), C22(H22a,H22b,H22c), C7(H7a,H7b,
 H7c), C53(H53a,H53b,H53c), C46(H46a,H46b,H46c), C47(H47a,H47b,H47c), C50(H50a,
 H50b,H50c), C1AA(H1Aa,H1Ab,H1Ac), C44(H44a,H44b,H44c), C23(H23a,H23b,H23c),
 C54(H54a,H54b,H54c), C43(H43a,H43b,H43c), C34(H34a,H34b,H34c), C32(H32a,H32b,
 H32c), C21(H21a,H21b,H21c), C60(H60a,H60b,H60c), C3AA(H3Aa,H3Ab,H3Ac),
 C65(H65a,H65b,H65c), C62(H62a,H62b,H62c), C64(H64a,H64b,H64c), C35(H35a,H35b,
 H35c), C2AA(H2Aa,H2Ab,H2Ac), C67(H67a,H67b,H67c), C66(H66a,H66b,H66c),
 C61(H61a,H61b,H61c), C71(H71a,H71b,H71c), C67A(H67d,H67e,H67f), C71A(H71d,H71e,
 H71f)
;
_olex2_submission_special_instructions 'No special instructions were received'
_oxdiff_exptl_absorpt_empirical_details
;
Empirical correction (ABSPACK) includes:
- Absorption correction using spherical harmonics
- Frame scaling
;
_oxdiff_exptl_absorpt_empirical_full_max 1.088
_oxdiff_exptl_absorpt_empirical_full_min 0.886
_publcif_funding_html
;
;

loop_
_space_group_symop_operation_xyz
'x, y, z'
'-x+1/2, -y, z+1/2'
'-x, y+1/2, -z+1/2'
'x+1/2, -y+1/2, -z'

loop_
_atom_site_label
_atom_site_type_symbol
_atom_site_fract_x
_atom_site_fract_y
_atom_site_fract_z
_atom_site_U_iso_or_equiv
_atom_site_adp_type
_atom_site_occupancy
_atom_site_site_symmetry_order
_atom_site_calc_flag
_atom_site_refinement_flags_posn
_atom_site_refinement_flags_adp
_atom_site_refinement_flags_occupancy
_atom_site_disorder_assembly
_atom_site_disorder_group
Ag1 Ag 0.25371(2) 0.67110(2) 0.59809(2) 0.02760(6) Uani 1 1 d . . . . .
Al1 Al 0.26536(4) 0.43356(4) 0.65084(3) 0.01821(14) Uani 1 1 d . . . . .
P1 P 0.24425(5) 0.79943(3) 0.57617(3) 0.02763(14) Uani 1 1 d . . . . .
O004 O 0.28421(10) 0.33969(10) 0.60590(8) 0.0196(3) Uani 1 1 d . . . . .
N1 N 0.36612(13) 0.40736(12) 0.68160(10) 0.0194(4) Uani 1 1 d . . . . .
N2 N 0.16626(14) 0.38633(13) 0.65946(10) 0.0217(4) Uani 1 1 d . . . . .
N3 N 0.26876(13) 0.50061(12) 0.58414(10) 0.0221(4) Uani 1 1 d . . . . .
C1 C 0.40133(15) 0.34629(14) 0.65522(12) 0.0193(5) Uani 1 1 d . . . . .
C2 C 0.47614(15) 0.31908(15) 0.66320(12) 0.0225(5) Uani 1 1 d . . . . .
H2 H 0.510240 0.344068 0.688278 0.027 Uiso 1 1 calc R . . . .
N4 N 0.25015(16) 0.53261(11) 0.67794(9) 0.0224(4) Uani 1 1 d . . . . .
C52 C 0.27852(19) 0.51209(16) 0.51990(13) 0.0283(6) Uani 1 1 d . . . . .
H52 H 0.244459 0.552514 0.507599 0.034 Uiso 1 1 calc R . . . .
C10 C 0.35567(15) 0.30628(14) 0.61523(12) 0.0191(5) Uani 1 1 d . . . . .
C16 C 0.15656(16) 0.31901(15) 0.63051(12) 0.0208(5) Uani 1 1 d . . . . .
C15 C 0.22200(14) 0.29101(14) 0.60255(12) 0.0200(5) Uani 1 1 d . . . . .
C3 C 0.50070(17) 0.25463(16) 0.63400(13) 0.0243(5) Uani 1 1 d . . . . .
C11 C 0.30992(17) 0.19898(15) 0.55367(13) 0.0241(5) Uani 1 1 d . . . . .
C36 C 0.41419(15) 0.44435(15) 0.72454(12) 0.0223(5) Uani 1 1 d . . . . .
C14 C 0.23061(15) 0.22216(14) 0.57751(12) 0.0218(5) Uani 1 1 d . . . . .
C12 C 0.31671(19) 0.2202(2) 0.48698(14) 0.0340(7) Uani 1 1 d . . . . .
H12A H 0.276325 0.196524 0.464569 0.051 Uiso 1 1 calc GR . . . .
H12B H 0.366032 0.204674 0.471824 0.051 Uiso 1 1 calc GR . . . .
H12C H 0.312010 0.272672 0.482907 0.051 Uiso 1 1 calc GR . . . .
C41 C 0.41787(18) 0.41865(19) 0.78449(14) 0.0310(6) Uani 1 1 d . . . . .
C24 C 0.09686(16) 0.41866(17) 0.68287(14) 0.0278(6) Uani 1 1 d . . . . .
C9 C 0.37268(16) 0.23908(14) 0.59018(12) 0.0220(5) Uani 1 1 d . . . . .
C49 C 0.23418(17) 0.58392(15) 0.72716(12) 0.0257(6) Uani 1 1 d . . . . .
H49 H 0.266704 0.627563 0.721435 0.031 Uiso 1 1 calc R . . . .
C48 C 0.25733(18) 0.55801(13) 0.62140(11) 0.0216(5) Uani 1 1 d . . . . .
C38 C 0.5110(2) 0.5354(2) 0.7488(2) 0.0450(9) Uani 1 1 d . . . . .
H38 H 0.542292 0.574620 0.737239 0.054 Uiso 1 1 calc R . . . .
C8 C 0.44857(16) 0.21361(15) 0.59967(13) 0.0244(5) Uani 1 1 d . . . . .
H8 H 0.464123 0.169068 0.582914 0.029 Uiso 1 1 calc R . . . .
C19 C 0.16374(17) 0.17951(16) 0.57564(13) 0.0256(5) Uani 1 1 d . . . . .
H19 H 0.165538 0.132901 0.558313 0.031 Uiso 1 1 calc R . . . .
C4 C 0.58524(18) 0.23089(18) 0.64183(14) 0.0308(6) Uani 1 1 d . . . . .
C39 C 0.5147(2) 0.5100(2) 0.8074(2) 0.0487(10) Uani 1 1 d . . . . .
H39 H 0.548524 0.531497 0.834816 0.058 Uiso 1 1 calc R . . . .
C37 C 0.46130(17) 0.50338(16) 0.70664(15) 0.0282(6) Uani 1 1 d . . . . .
C45 C 0.46167(19) 0.53093(17) 0.64233(16) 0.0336(7) Uani 1 1 d . . . . .
H45 H 0.414772 0.512629 0.622654 0.040 Uiso 1 1 calc R . . . .
C17 C 0.09042(17) 0.27431(17) 0.62690(13) 0.0258(5) Uani 1 1 d . . . . .
H17 H 0.044003 0.290899 0.643053 0.031 Uiso 1 1 calc R . . . .
C30 C 0.0095(3) 0.4295(2) 0.53959(19) 0.0476(9) Uani 1 1 d . . . . .
H30A H 0.012444 0.377983 0.549285 0.071 Uiso 1 1 calc GR . . . .
H30B H 0.022323 0.436463 0.497982 0.071 Uiso 1 1 calc GR . . . .
H30C H -0.041947 0.446999 0.546909 0.071 Uiso 1 1 calc GR . . . .
C5 C 0.6383(2) 0.2956(2) 0.6267(2) 0.0446(8) Uani 1 1 d . . . . .
H5A H 0.630141 0.310234 0.585732 0.067 Uiso 1 1 calc GR . . . .
H5B H 0.691201 0.280905 0.631976 0.067 Uiso 1 1 calc GR . . . .
H5C H 0.626997 0.336178 0.652919 0.067 Uiso 1 1 calc GR . . . .
C25 C 0.04928(19) 0.46130(19) 0.64489(17) 0.0349(7) Uani 1 1 d . . . . .
C51 C 0.2562(3) 0.54888(16) 0.78635(12) 0.0363(6) Uani 1 1 d . . . . .
H51A H 0.229423 0.502865 0.790746 0.054 Uiso 1 1 calc GR . . . .
H51B H 0.242213 0.581194 0.818743 0.054 Uiso 1 1 calc GR . . . .
H51C H 0.310927 0.540320 0.787160 0.054 Uiso 1 1 calc GR . . . .
C18 C 0.09361(17) 0.20549(16) 0.59940(14) 0.0266(5) Uani 1 1 d . . . . .
C40 C 0.4684(2) 0.4532(2) 0.82459(17) 0.0432(8) Uani 1 1 d . . . . .
H40 H 0.470431 0.436911 0.864195 0.052 Uiso 1 1 calc R . . . .
C31 C 0.0665(2) 0.4723(2) 0.57872(17) 0.0387(7) Uani 1 1 d . . . . .
H31 H 0.118011 0.451956 0.571092 0.046 Uiso 1 1 calc R . . . .
C6 C 0.5988(2) 0.2083(2) 0.70731(17) 0.0409(8) Uani 1 1 d . . . . .
H6A H 0.584050 0.247973 0.733418 0.061 Uiso 1 1 calc GR . . . .
H6B H 0.652483 0.197112 0.713148 0.061 Uiso 1 1 calc GR . . . .
H6C H 0.568276 0.165507 0.716411 0.061 Uiso 1 1 calc GR . . . .
C13 C 0.3203(2) 0.11506(17) 0.55950(18) 0.0364(7) Uani 1 1 d . . . . .
H13A H 0.314952 0.100947 0.600886 0.055 Uiso 1 1 calc GR . . . .
H13B H 0.370788 0.101460 0.545381 0.055 Uiso 1 1 calc GR . . . .
H13C H 0.281774 0.090422 0.535862 0.055 Uiso 1 1 calc GR . . . .
C26 C -0.0177(2) 0.4930(3) 0.6681(2) 0.0501(10) Uani 1 1 d . . . . .
H26 H -0.049070 0.521217 0.643128 0.060 Uiso 1 1 calc R . . . .
C29 C 0.0748(2) 0.4077(2) 0.74295(16) 0.0389(8) Uani 1 1 d . . . . .
C42 C 0.3704(2) 0.3544(3) 0.80671(17) 0.0452(9) Uani 1 1 d . . . . .
H42 H 0.332391 0.342529 0.775540 0.054 Uiso 1 1 calc R . . . .
C22 C -0.0018(2) 0.1538(3) 0.52665(18) 0.0495(10) Uani 1 1 d . . . . .
H22A H -0.006857 0.203021 0.511292 0.074 Uiso 1 1 calc GR . . . .
H22B H -0.050140 0.128419 0.522619 0.074 Uiso 1 1 calc GR . . . .
H22C H 0.037365 0.128111 0.504372 0.074 Uiso 1 1 calc GR . . . .
C20 C 0.02113(18) 0.15690(18) 0.59305(16) 0.0333(6) Uani 1 1 d . . . . .
C0AA C 0.1469(2) 0.8162(2) 0.53918(18) 0.0441(9) Uani 1 1 d . . . . .
C7 C 0.6070(2) 0.1662(2) 0.60113(19) 0.0478(9) Uani 1 1 d . . . . .
H7A H 0.578970 0.123085 0.613347 0.072 Uiso 1 1 calc GR . . . .
H7B H 0.661506 0.156923 0.604284 0.072 Uiso 1 1 calc GR . . . .
H7C H 0.594311 0.177955 0.560233 0.072 Uiso 1 1 calc GR . . . .
C53 C 0.2560(4) 0.4443(2) 0.48502(15) 0.0577(11) Uani 1 1 d . . . . .
H53A H 0.286981 0.403415 0.497925 0.087 Uiso 1 1 calc GR . . . .
H53B H 0.264233 0.452844 0.442897 0.087 Uiso 1 1 calc GR . . . .
H53C H 0.202430 0.433564 0.491973 0.087 Uiso 1 1 calc GR . . . .
C63 C 0.2491(4) 0.85393(17) 0.64890(15) 0.0519(10) Uani 1 1 d . U . . .
C27 C -0.0380(2) 0.4833(3) 0.7267(2) 0.0617(13) Uani 1 1 d . . . . .
H27 H -0.082630 0.505246 0.741512 0.074 Uiso 1 1 calc R . . . .
C33 C 0.1209(3) 0.3594(3) 0.78534(18) 0.0547(11) Uani 1 1 d . . . . .
H33 H 0.174331 0.357446 0.770889 0.066 Uiso 1 1 calc R . . . .
C59 C 0.3246(2) 0.8281(2) 0.5234(2) 0.0462(9) Uani 1 1 d . . . . .
C46 C 0.5312(2) 0.5001(2) 0.6082(2) 0.0500(9) Uani 1 1 d . . . . .
H46A H 0.577958 0.518259 0.626068 0.075 Uiso 1 1 calc GR . . . .
H46B H 0.528682 0.515452 0.566965 0.075 Uiso 1 1 calc GR . . . .
H46C H 0.530505 0.447283 0.610231 0.075 Uiso 1 1 calc GR . . . .
C47 C 0.4608(3) 0.6151(2) 0.6386(2) 0.0509(10) Uani 1 1 d . . . . .
H47A H 0.418596 0.633926 0.662003 0.076 Uiso 1 1 calc GR . . . .
H47B H 0.454716 0.629961 0.597442 0.076 Uiso 1 1 calc GR . . . .
H47C H 0.508603 0.634224 0.653996 0.076 Uiso 1 1 calc GR . . . .
C50 C 0.1500(2) 0.6090(2) 0.72804(16) 0.0385(7) Uani 1 1 d . . . . .
H50A H 0.137620 0.632405 0.690535 0.058 Uiso 1 1 calc GR . . . .
H50B H 0.142407 0.643334 0.760355 0.058 Uiso 1 1 calc GR . . . .
H50C H 0.116953 0.567101 0.733779 0.058 Uiso 1 1 calc GR . . . .
C1AA C 0.0829(3) 0.7975(4) 0.5828(3) 0.0834(19) Uani 1 1 d . . . . .
H1AA H 0.092015 0.749592 0.599662 0.125 Uiso 1 1 calc GR . . . .
H1AB H 0.034229 0.797603 0.562086 0.125 Uiso 1 1 calc GR . . . .
H1AC H 0.081750 0.833474 0.614474 0.125 Uiso 1 1 calc GR . . . .
C44 C 0.3264(3) 0.3713(3) 0.8642(2) 0.0740(18) Uani 1 1 d . . . . .
H44A H 0.362270 0.376194 0.896958 0.111 Uiso 1 1 calc GR . . . .
H44B H 0.291038 0.331902 0.872657 0.111 Uiso 1 1 calc GR . . . .
H44C H 0.298258 0.416468 0.859437 0.111 Uiso 1 1 calc GR . . . .
C28 C 0.0070(2) 0.4414(3) 0.76376(19) 0.0552(11) Uani 1 1 d . . . . .
H28 H -0.007685 0.435137 0.803659 0.066 Uiso 1 1 calc R . . . .
C23 C -0.0483(2) 0.1891(3) 0.62733(19) 0.0526(11) Uani 1 1 d . . . . .
H23A H -0.037819 0.188341 0.669707 0.079 Uiso 1 1 calc GR . . . .
H23B H -0.093490 0.160066 0.619113 0.079 Uiso 1 1 calc GR . . . .
H23C H -0.056999 0.238930 0.614557 0.079 Uiso 1 1 calc GR . . . .
C54 C 0.3612(3) 0.5329(3) 0.50353(19) 0.0630(13) Uani 1 1 d . . . . .
H54A H 0.375278 0.577440 0.524142 0.094 Uiso 1 1 calc GR . . . .
H54B H 0.364825 0.540582 0.460916 0.094 Uiso 1 1 calc GR . . . .
H54C H 0.395530 0.493958 0.515231 0.094 Uiso 1 1 calc GR . . . .
C43 C 0.4203(3) 0.2857(2) 0.8167(2) 0.0531(10) Uani 1 1 d . . . . .
H43A H 0.446206 0.273092 0.779996 0.080 Uiso 1 1 calc GR . . . .
H43B H 0.388029 0.245458 0.829097 0.080 Uiso 1 1 calc GR . . . .
H43C H 0.457912 0.295627 0.847428 0.080 Uiso 1 1 calc GR . . . .
C34 C 0.1214(3) 0.3895(3) 0.84977(19) 0.0604(12) Uani 1 1 d . . . . .
H34A H 0.141953 0.438615 0.849789 0.091 Uiso 1 1 calc GR . . . .
H34B H 0.153046 0.358478 0.874640 0.091 Uiso 1 1 calc GR . . . .
H34C H 0.069635 0.390153 0.865231 0.091 Uiso 1 1 calc GR . . . .
C32 C 0.0678(3) 0.5527(2) 0.5591(2) 0.0555(11) Uani 1 1 d . . . . .
H32A H 0.081663 0.555700 0.517434 0.083 Uiso 1 1 calc GR . . . .
H32B H 0.104926 0.579225 0.582796 0.083 Uiso 1 1 calc GR . . . .
H32C H 0.017477 0.573967 0.564891 0.083 Uiso 1 1 calc GR . . . .
C21 C 0.0370(3) 0.0800(3) 0.6166(4) 0.087(2) Uani 1 1 d . . . . .
H21A H 0.075433 0.056691 0.591967 0.131 Uiso 1 1 calc GR . . . .
H21B H -0.009757 0.051566 0.615579 0.131 Uiso 1 1 calc GR . . . .
H21C H 0.055423 0.083005 0.657272 0.131 Uiso 1 1 calc GR . . . .
C60 C 0.3138(5) 0.7961(4) 0.4638(3) 0.087(2) Uani 1 1 d . . . . .
H60A H 0.309491 0.743506 0.467213 0.130 Uiso 1 1 calc GR . . . .
H60B H 0.357379 0.808112 0.438916 0.130 Uiso 1 1 calc GR . . . .
H60C H 0.267589 0.815565 0.446048 0.130 Uiso 1 1 calc GR . . . .
C3AA C 0.1350(4) 0.8909(4) 0.5124(4) 0.102(3) Uani 1 1 d . . . . .
H3AA H 0.127879 0.926302 0.544027 0.154 Uiso 1 1 calc GR . . . .
H3AB H 0.090055 0.890252 0.487134 0.154 Uiso 1 1 calc GR . . . .
H3AC H 0.179440 0.904136 0.488965 0.154 Uiso 1 1 calc GR . . . .
C65 C 0.1993(5) 0.8132(3) 0.6962(2) 0.0787(17) Uani 1 1 d . U . . .
H65A H 0.149426 0.802539 0.679459 0.118 Uiso 1 1 calc GR . . . .
H65B H 0.193378 0.843777 0.731097 0.118 Uiso 1 1 calc GR . . . .
H65C H 0.224336 0.768001 0.707334 0.118 Uiso 1 1 calc GR . . . .
C62 C 0.4009(3) 0.8001(4) 0.5482(4) 0.090(2) Uani 1 1 d . . . . .
H62A H 0.411210 0.823441 0.586098 0.135 Uiso 1 1 calc GR . . . .
H62B H 0.441617 0.811468 0.520423 0.135 Uiso 1 1 calc GR . . . .
H62C H 0.398028 0.747718 0.553770 0.135 Uiso 1 1 calc GR . . . .
C64 C 0.2178(6) 0.9332(3) 0.6440(2) 0.096(2) Uani 1 1 d . U . . .
H64A H 0.249030 0.960738 0.616249 0.144 Uiso 1 1 calc GR . . . .
H64B H 0.219468 0.956347 0.682781 0.144 Uiso 1 1 calc GR . . . .
H64C H 0.165390 0.932023 0.629828 0.144 Uiso 1 1 calc GR . . . .
C35 C 0.0881(5) 0.2806(4) 0.7852(2) 0.089(2) Uani 1 1 d . . . . .
H35A H 0.033902 0.282050 0.794287 0.133 Uiso 1 1 calc GR . . . .
H35B H 0.114386 0.251612 0.815026 0.133 Uiso 1 1 calc GR . . . .
H35C H 0.095650 0.258834 0.746316 0.133 Uiso 1 1 calc GR . . . .
C2AA C 0.1359(4) 0.7531(4) 0.4915(3) 0.0851(19) Uani 1 1 d . . . . .
H2AA H 0.172729 0.759275 0.459659 0.128 Uiso 1 1 calc GR . . . .
H2AB H 0.084509 0.755389 0.475373 0.128 Uiso 1 1 calc GR . . . .
H2AC H 0.143742 0.706200 0.510491 0.128 Uiso 1 1 calc GR . . . .
C69 C 0.7459(9) 0.5726(4) 0.6845(4) 0.055(3) Uani 0.535(9) 1 d D . P A 1
H69A H 0.703034 0.592942 0.661788 0.066 Uiso 0.535(9) 1 calc R . P A 1
H69B H 0.793275 0.592504 0.667872 0.066 Uiso 0.535(9) 1 calc R . P A 1
C67 C 0.7586(10) 0.4642(7) 0.6126(4) 0.061(3) Uani 0.535(9) 1 d D . P A 1
H67A H 0.720771 0.486979 0.587084 0.092 Uiso 0.535(9) 1 calc GR . P A 1
H67B H 0.753354 0.411648 0.610472 0.092 Uiso 0.535(9) 1 calc GR . P A 1
H67C H 0.809433 0.478181 0.599657 0.092 Uiso 0.535(9) 1 calc GR . P A 1
C66 C 0.3274(5) 0.8540(4) 0.6746(3) 0.091(2) Uani 1 1 d . U . . .
H66A H 0.344722 0.804173 0.679707 0.137 Uiso 1 1 calc GR . . . .
H66B H 0.326660 0.878418 0.712879 0.137 Uiso 1 1 calc GR . . . .
H66C H 0.361845 0.879528 0.647932 0.137 Uiso 1 1 calc GR . . . .
C61 C 0.3326(4) 0.9134(3) 0.5169(5) 0.107(3) Uani 1 1 d . . . . .
H61A H 0.292654 0.931622 0.490890 0.160 Uiso 1 1 calc GR . . . .
H61B H 0.382205 0.925050 0.500103 0.160 Uiso 1 1 calc GR . . . .
H61C H 0.327813 0.936064 0.555750 0.160 Uiso 1 1 calc GR . . . .
C71 C 0.7244(17) 0.6775(7) 0.7578(7) 0.087(5) Uani 0.535(9) 1 d D . P A 1
H71A H 0.760331 0.704942 0.733742 0.130 Uiso 0.535(9) 1 calc GR . P A 1
H71B H 0.731006 0.690380 0.799366 0.130 Uiso 0.535(9) 1 calc GR . P A 1
H71C H 0.672579 0.689037 0.745509 0.130 Uiso 0.535(9) 1 calc GR . P A 1
C68 C 0.7462(6) 0.4894(4) 0.6771(3) 0.0487(19) Uani 0.535(9) 1 d D . P A 1
H68A H 0.697381 0.469979 0.691420 0.058 Uiso 0.535(9) 1 calc R . P A 1
H68B H 0.786852 0.468928 0.702070 0.058 Uiso 0.535(9) 1 calc R . P A 1
C70 C 0.7387(7) 0.5965(5) 0.7497(4) 0.064(3) Uani 0.535(9) 1 d D . P A 1
H70A H 0.696663 0.569458 0.768250 0.076 Uiso 0.535(9) 1 calc R . P A 1
H70B H 0.785896 0.583466 0.770732 0.076 Uiso 0.535(9) 1 calc R . P A 1
C68A C 0.7659(6) 0.5279(6) 0.6409(4) 0.060(3) Uani 0.465(9) 1 d D . P A 2
H68C H 0.811938 0.554160 0.628424 0.073 Uiso 0.465(9) 1 calc R . P A 2
H68D H 0.724052 0.542207 0.614334 0.073 Uiso 0.465(9) 1 calc R . P A 2
C70A C 0.7311(12) 0.6317(7) 0.7083(6) 0.095(5) Uani 0.465(9) 1 d D . P A 2
H70C H 0.682972 0.643037 0.687972 0.114 Uiso 0.465(9) 1 calc R . P A 2
H70D H 0.772213 0.657642 0.687469 0.114 Uiso 0.465(9) 1 calc R . P A 2
C69A C 0.7458(10) 0.5499(7) 0.7041(5) 0.065(4) Uani 0.465(9) 1 d D . P A 2
H69C H 0.787946 0.536671 0.730786 0.077 Uiso 0.465(9) 1 calc R . P A 2
H69D H 0.700071 0.523383 0.717008 0.077 Uiso 0.465(9) 1 calc R . P A 2
C67A C 0.7798(12) 0.4454(7) 0.6347(9) 0.089(6) Uani 0.465(9) 1 d D . P A 2
H67D H 0.793763 0.434202 0.593961 0.133 Uiso 0.465(9) 1 calc GR . P A 2
H67E H 0.733584 0.419148 0.645196 0.133 Uiso 0.465(9) 1 calc GR . P A 2
H67F H 0.820979 0.430817 0.661134 0.133 Uiso 0.465(9) 1 calc GR . P A 2
C71A C 0.727(3) 0.6597(16) 0.7726(7) 0.139(14) Uani 0.465(9) 1 d D U P A 2
H71D H 0.739919 0.711103 0.773520 0.209 Uiso 0.465(9) 1 calc GR . P A 2
H71E H 0.762217 0.632587 0.797235 0.209 Uiso 0.465(9) 1 calc GR . P A 2
H71F H 0.675129 0.653246 0.787597 0.209 Uiso 0.465(9) 1 calc GR . P A 2

loop_
_atom_site_aniso_label
_atom_site_aniso_U_11
_atom_site_aniso_U_22
_atom_site_aniso_U_33
_atom_site_aniso_U_23
_atom_site_aniso_U_13
_atom_site_aniso_U_12
Ag1 0.03560(11) 0.01551(9) 0.03170(10) -0.00053(6) 0.00055(9) 0.00345(8)
Al1 0.0196(4) 0.0151(3) 0.0200(3) -0.0020(2) 0.0002(3) 0.0002(3)
P1 0.0362(4) 0.0164(3) 0.0303(3) -0.0004(2) -0.0041(3) 0.0044(3)
O004 0.0177(8) 0.0146(8) 0.0265(9) -0.0031(7) 0.0002(7) -0.0006(6)
N1 0.0205(10) 0.0161(10) 0.0214(10) -0.0022(8) -0.0002(8) 0.0002(8)
N2 0.0212(10) 0.0211(11) 0.0228(10) -0.0033(9) 0.0023(9) 0.0011(8)
N3 0.0277(12) 0.0157(9) 0.0228(10) -0.0009(8) 0.0002(8) 0.0005(8)
C1 0.0223(12) 0.0159(11) 0.0197(11) 0.0005(9) 0.0026(9) -0.0010(9)
C2 0.0223(12) 0.0213(12) 0.0240(12) -0.0015(10) -0.0009(9) 0.0000(10)
N4 0.0272(10) 0.0174(9) 0.0225(9) -0.0038(7) 0.0027(11) 0.0029(10)
C52 0.0400(16) 0.0219(12) 0.0228(13) 0.0023(10) 0.0002(11) 0.0050(11)
C10 0.0180(11) 0.0175(12) 0.0219(12) -0.0007(9) 0.0021(9) -0.0008(9)
C16 0.0226(12) 0.0192(12) 0.0206(12) 0.0016(10) 0.0008(9) -0.0015(10)
C15 0.0188(11) 0.0193(11) 0.0218(11) 0.0000(10) 0.0007(9) -0.0037(9)
C3 0.0235(13) 0.0233(12) 0.0260(13) 0.0011(10) 0.0013(10) 0.0043(10)
C11 0.0270(13) 0.0159(12) 0.0294(14) -0.0050(10) 0.0026(11) -0.0004(10)
C36 0.0195(12) 0.0221(12) 0.0252(13) -0.0068(10) -0.0018(10) 0.0038(10)
C14 0.0238(13) 0.0181(11) 0.0235(11) -0.0009(9) 0.0005(9) -0.0008(9)
C12 0.0332(16) 0.0421(17) 0.0266(14) -0.0104(13) 0.0016(12) -0.0039(13)
C41 0.0276(14) 0.0380(16) 0.0274(14) -0.0038(12) -0.0036(11) 0.0054(12)
C24 0.0184(12) 0.0309(15) 0.0341(15) -0.0109(12) 0.0026(11) -0.0001(11)
C9 0.0251(12) 0.0179(12) 0.0230(12) -0.0013(10) 0.0026(10) -0.0002(9)
C49 0.0311(15) 0.0213(11) 0.0246(12) -0.0072(9) 0.0006(11) 0.0015(10)
C48 0.0233(12) 0.0165(10) 0.0249(11) -0.0011(8) -0.0009(10) 0.0004(10)
C38 0.0334(17) 0.0275(16) 0.074(3) -0.0104(16) -0.0156(17) -0.0039(13)
C8 0.0274(13) 0.0194(12) 0.0265(12) -0.0026(10) 0.0023(12) 0.0036(10)
C19 0.0297(13) 0.0171(12) 0.0300(13) -0.0023(10) -0.0011(11) -0.0052(11)
C4 0.0261(14) 0.0318(15) 0.0345(15) -0.0037(12) -0.0007(12) 0.0096(12)
C39 0.046(2) 0.0421(19) 0.058(2) -0.0199(17) -0.0301(18) 0.0077(16)
C37 0.0222(13) 0.0209(13) 0.0415(16) -0.0050(11) -0.0029(12) 0.0010(10)
C45 0.0293(15) 0.0239(15) 0.0476(18) 0.0069(13) 0.0035(13) -0.0058(11)
C17 0.0216(13) 0.0289(14) 0.0269(13) 0.0008(11) 0.0025(10) -0.0051(11)
C30 0.051(2) 0.044(2) 0.047(2) -0.0088(16) -0.0139(17) 0.0007(17)
C5 0.0233(15) 0.048(2) 0.063(2) 0.0074(18) 0.0048(15) 0.0051(14)
C25 0.0238(14) 0.0343(15) 0.0467(18) -0.0148(14) -0.0064(13) 0.0042(12)
C51 0.0517(19) 0.0323(14) 0.0249(12) -0.0051(10) 0.0036(15) 0.0029(16)
C18 0.0268(13) 0.0263(13) 0.0266(13) 0.0047(11) -0.0010(12) -0.0094(11)
C40 0.0409(18) 0.055(2) 0.0340(16) -0.0129(15) -0.0148(14) 0.0144(16)
C31 0.0315(16) 0.0382(18) 0.0465(19) 0.0009(14) -0.0113(14) 0.0050(13)
C6 0.0404(18) 0.0401(18) 0.0423(18) 0.0000(15) -0.0101(15) 0.0141(15)
C13 0.0350(16) 0.0177(14) 0.057(2) -0.0105(13) 0.0017(14) -0.0004(11)
C26 0.0272(17) 0.060(2) 0.063(2) -0.021(2) -0.0067(16) 0.0135(16)
C29 0.0269(15) 0.056(2) 0.0341(17) -0.0103(15) 0.0075(13) -0.0018(14)
C42 0.0385(18) 0.064(2) 0.0331(18) 0.0196(17) -0.0045(14) -0.0039(17)
C22 0.0359(18) 0.067(3) 0.046(2) -0.0082(18) -0.0055(15) -0.0181(17)
C20 0.0294(14) 0.0297(15) 0.0409(16) 0.0051(13) -0.0022(13) -0.0129(11)
C0AA 0.0421(19) 0.048(2) 0.0421(18) -0.0011(16) -0.0106(15) 0.0129(16)
C7 0.0355(16) 0.056(2) 0.051(2) -0.0227(19) -0.0069(15) 0.0240(16)
C53 0.093(3) 0.050(2) 0.0306(15) -0.0117(14) 0.010(2) -0.021(3)
C63 0.094(3) 0.0232(13) 0.0384(16) -0.0067(11) -0.021(2) 0.005(2)
C27 0.0248(16) 0.083(3) 0.077(3) -0.032(3) 0.0020(19) 0.0142(19)
C33 0.046(2) 0.084(3) 0.0342(19) 0.010(2) 0.0137(16) 0.003(2)
C59 0.0454(19) 0.0331(17) 0.060(2) 0.0129(17) 0.0095(17) 0.0026(16)
C46 0.045(2) 0.046(2) 0.059(2) 0.0120(18) 0.0160(18) 0.0027(16)
C47 0.055(2) 0.0256(17) 0.072(3) 0.0113(17) 0.003(2) -0.0034(15)
C50 0.0351(17) 0.0407(18) 0.0398(16) -0.0164(14) 0.0037(13) 0.0078(14)
C1AA 0.041(2) 0.112(5) 0.097(5) 0.028(4) 0.000(3) 0.009(3)
C44 0.065(3) 0.095(4) 0.063(3) 0.045(3) 0.027(2) 0.034(3)
C28 0.039(2) 0.081(3) 0.046(2) -0.023(2) 0.0162(17) -0.002(2)
C23 0.0349(18) 0.074(3) 0.048(2) -0.0080(19) 0.0096(16) -0.0269(19)
C54 0.067(3) 0.088(4) 0.0335(19) -0.002(2) 0.0169(19) -0.019(3)
C43 0.063(3) 0.046(2) 0.050(2) 0.0105(18) 0.008(2) -0.0007(19)
C34 0.054(2) 0.090(4) 0.038(2) 0.006(2) 0.0071(18) -0.016(2)
C32 0.058(3) 0.045(2) 0.063(3) 0.0064(19) -0.027(2) 0.0009(19)
C21 0.051(3) 0.048(3) 0.162(6) 0.059(3) -0.026(3) -0.026(2)
C60 0.108(5) 0.092(4) 0.061(3) -0.006(3) 0.039(3) -0.009(4)
C3AA 0.069(4) 0.076(4) 0.162(7) 0.062(5) -0.044(4) 0.011(3)
C65 0.130(5) 0.058(3) 0.048(2) -0.012(2) 0.019(3) -0.001(3)
C62 0.041(3) 0.111(5) 0.117(5) 0.038(4) 0.012(3) 0.010(3)
C64 0.201(8) 0.031(2) 0.057(3) -0.0153(19) -0.004(4) 0.015(3)
C35 0.149(7) 0.076(4) 0.041(3) 0.005(2) -0.002(3) 0.021(4)
C2AA 0.079(4) 0.097(5) 0.079(4) -0.022(3) -0.035(3) -0.004(3)
C69 0.061(6) 0.046(5) 0.057(6) -0.002(4) 0.000(6) -0.009(5)
C67 0.069(7) 0.057(5) 0.058(6) -0.006(4) 0.013(6) -0.011(5)
C66 0.113(5) 0.094(4) 0.066(3) -0.015(3) -0.045(3) -0.012(4)
C61 0.084(4) 0.049(3) 0.187(9) 0.057(4) 0.048(5) 0.006(3)
C71 0.160(15) 0.056(6) 0.044(6) -0.005(6) -0.034(9) 0.044(8)
C68 0.047(4) 0.049(4) 0.050(4) 0.003(3) 0.003(4) -0.001(4)
C70 0.082(7) 0.057(5) 0.052(5) -0.002(4) 0.003(5) -0.002(5)
C68A 0.045(5) 0.080(7) 0.056(5) 0.019(5) -0.002(4) -0.006(4)
C70A 0.130(15) 0.085(9) 0.070(8) -0.003(7) -0.004(9) 0.009(9)
C69A 0.048(6) 0.079(9) 0.067(8) 0.007(6) -0.010(7) 0.016(8)
C67A 0.098(14) 0.074(11) 0.095(13) -0.023(9) 0.012(10) -0.043(10)
C71A 0.23(3) 0.13(2) 0.055(11) 0.001(11) -0.047(15) 0.08(2)

loop_
_atom_type_symbol
_atom_type_description
_atom_type_scat_dispersion_real
_atom_type_scat_dispersion_imag
_atom_type_scat_source
C C 0.0181 0.0091 'International Tables Vol C Tables 4.2.6.8 and 6.1.1.4'
H H 0.0000 0.0000 'International Tables Vol C Tables 4.2.6.8 and 6.1.1.4'
Ag Ag 0.1306 4.2820 'International Tables Vol C Tables 4.2.6.8 and 6.1.1.4'
Al Al 0.2130 0.2455 'International Tables Vol C Tables 4.2.6.8 and 6.1.1.4'
N N 0.0311 0.0180 'International Tables Vol C Tables 4.2.6.8 and 6.1.1.4'
O O 0.0492 0.0322 'International Tables Vol C Tables 4.2.6.8 and 6.1.1.4'
P P 0.2955 0.4335 'International Tables Vol C Tables 4.2.6.8 and 6.1.1.4'

loop_
_geom_angle_atom_site_label_1
_geom_angle_atom_site_label_2
_geom_angle_atom_site_label_3
_geom_angle
_geom_angle_site_symmetry_1
_geom_angle_site_symmetry_3
_geom_angle_publ_flag
C48 Ag1 P1 176.76(8) . . ?
O004 Al1 C48 133.37(9) . . ?
N1 Al1 O004 79.65(9) . . ?
N1 Al1 C48 112.80(10) . . ?
N2 Al1 O004 79.41(9) . . ?
N2 Al1 N1 131.18(10) . . ?
N2 Al1 C48 113.68(11) . . ?
N3 Al1 O004 98.55(9) . . ?
N3 Al1 N1 113.70(10) . . ?
N3 Al1 N2 112.72(10) . . ?
N3 Al1 C48 34.83(9) . . ?
N4 Al1 O004 168.18(9) . . ?
N4 Al1 N1 104.10(11) . . ?
N4 Al1 N2 105.31(11) . . ?
N4 Al1 N3 69.65(9) . . ?
N4 Al1 C48 34.82(9) . . ?
C0AA P1 Ag1 107.81(14) . . ?
C63 P1 Ag1 109.37(10) . . ?
C63 P1 C0AA 108.9(2) . . ?
C59 P1 Ag1 110.15(13) . . ?
C59 P1 C0AA 109.8(2) . . ?
C59 P1 C63 110.7(2) . . ?
C10 O004 Al1 116.15(15) . . ?
C10 O004 C15 114.67(19) . . ?
C15 O004 Al1 116.10(15) . . ?
C1 N1 Al1 116.16(18) . . ?
C1 N1 C36 113.5(2) . . ?
C36 N1 Al1 130.11(18) . . ?
C16 N2 Al1 116.87(18) . . ?
C16 N2 C24 115.2(2) . . ?
C24 N2 Al1 126.83(19) . . ?
C52 N3 Al1 148.64(19) . . ?
C48 N3 Al1 90.60(16) . . ?
C48 N3 C52 120.8(2) . . ?
N1 C1 C2 129.2(2) . . ?
C10 C1 N1 115.8(2) . . ?
C10 C1 C2 115.0(2) . . ?
C1 C2 C3 121.1(3) . . ?
C49 N4 Al1 149.21(18) . . ?
C48 N4 Al1 90.84(15) . . ?
C48 N4 C49 119.9(2) . . ?
N3 C52 C53 111.1(3) . . ?
N3 C52 C54 112.3(3) . . ?
C53 C52 C54 108.8(4) . . ?
O004 C10 C1 111.8(2) . . ?
C9 C10 O004 121.1(2) . . ?
C9 C10 C1 126.9(3) . . ?
N2 C16 C17 129.2(3) . . ?
C15 C16 N2 115.5(2) . . ?
C15 C16 C17 115.3(3) . . ?
C16 C15 O004 112.0(2) . . ?
C14 C15 O004 120.9(2) . . ?
C14 C15 C16 127.0(2) . . ?
C2 C3 C4 118.0(3) . . ?
C8 C3 C2 120.1(3) . . ?
C8 C3 C4 121.9(3) . . ?
C14 C11 C12 109.5(2) . . ?
C14 C11 C9 108.7(2) . . ?
C14 C11 C13 110.4(2) . . ?
C12 C11 C9 109.7(2) . . ?
C12 C11 C13 108.7(3) . . ?
C9 C11 C13 109.9(3) . . ?
C41 C36 N1 120.0(3) . . ?
C37 C36 N1 120.4(3) . . ?
C37 C36 C41 119.5(3) . . ?
C15 C14 C11 119.1(2) . . ?
C15 C14 C19 115.3(2) . . ?
C19 C14 C11 125.6(2) . . ?
C36 C41 C42 122.6(3) . . ?
C40 C41 C36 118.8(3) . . ?
C40 C41 C42 118.6(3) . . ?
C25 C24 N2 119.7(3) . . ?
C29 C24 N2 121.0(3) . . ?
C29 C24 C25 119.3(3) . . ?
C10 C9 C11 118.9(2) . . ?
C10 C9 C8 115.5(3) . . ?
C8 C9 C11 125.6(2) . . ?
N4 C49 C51 109.7(2) . . ?
N4 C49 C50 112.3(2) . . ?
C51 C49 C50 110.8(3) . . ?
Ag1 C48 Al1 177.39(14) . . ?
N3 C48 Ag1 127.15(18) . . ?
N3 C48 Al1 54.57(13) . . ?
N4 C48 Ag1 123.93(17) . . ?
N4 C48 Al1 54.34(12) . . ?
N4 C48 N3 108.9(2) . . ?
C39 C38 C37 121.4(4) . . ?
C3 C8 C9 120.6(2) . . ?
C14 C19 C18 121.3(3) . . ?
C5 C4 C3 109.4(3) . . ?
C5 C4 C6 108.9(3) . . ?
C5 C4 C7 108.1(3) . . ?
C6 C4 C3 109.2(3) . . ?
C7 C4 C3 112.5(3) . . ?
C7 C4 C6 108.6(3) . . ?
C40 C39 C38 119.3(3) . . ?
C36 C37 C45 121.5(3) . . ?
C38 C37 C36 118.9(3) . . ?
C38 C37 C45 119.5(3) . . ?
C37 C45 C46 110.6(3) . . ?
C37 C45 C47 112.4(3) . . ?
C46 C45 C47 110.3(3) . . ?
C18 C17 C16 120.7(3) . . ?
C24 C25 C31 122.6(3) . . ?
C26 C25 C24 119.4(4) . . ?
C26 C25 C31 118.0(4) . . ?
C19 C18 C20 118.5(3) . . ?
C17 C18 C19 120.0(3) . . ?
C17 C18 C20 121.5(3) . . ?
C39 C40 C41 122.0(4) . . ?
C25 C31 C30 111.1(3) . . ?
C25 C31 C32 114.0(3) . . ?
C32 C31 C30 109.5(3) . . ?
C27 C26 C25 121.0(4) . . ?
C24 C29 C33 122.1(3) . . ?
C28 C29 C24 118.6(4) . . ?
C28 C29 C33 119.2(4) . . ?
C41 C42 C44 113.1(4) . . ?
C41 C42 C43 111.7(3) . . ?
C44 C42 C43 108.9(3) . . ?
C22 C20 C18 108.7(3) . . ?
C22 C20 C23 106.9(3) . . ?
C23 C20 C18 111.9(3) . . ?
C21 C20 C18 110.4(3) . . ?
C21 C20 C22 110.3(4) . . ?
C21 C20 C23 108.6(4) . . ?
C1AA C0AA P1 109.6(3) . . ?
C1AA C0AA C2AA 100.4(5) . . ?
C3AA C0AA P1 116.1(4) . . ?
C3AA C0AA C1AA 111.0(5) . . ?
C3AA C0AA C2AA 112.1(5) . . ?
C2AA C0AA P1 106.4(3) . . ?
C65 C63 P1 107.8(3) . . ?
C64 C63 P1 114.2(3) . . ?
C64 C63 C65 107.4(5) . . ?
C66 C63 P1 111.8(4) . . ?
C66 C63 C65 104.4(5) . . ?
C66 C63 C64 110.5(5) . . ?
C26 C27 C28 120.3(4) . . ?
C29 C33 C34 112.3(4) . . ?
C29 C33 C35 110.1(4) . . ?
C34 C33 C35 109.6(4) . . ?
C60 C59 P1 111.1(4) . . ?
C60 C59 C62 107.9(5) . . ?
C60 C59 C61 108.7(6) . . ?
C62 C59 P1 108.8(3) . . ?
C62 C59 C61 106.7(5) . . ?
C61 C59 P1 113.3(4) . . ?
C27 C28 C29 121.4(4) . . ?
C68 C69 C70 112.9(7) . . ?
C69 C68 C67 113.7(8) . . ?
C71 C70 C69 114.1(9) . . ?
C69A C68A C67A 112.5(11) . . ?
C69A C70A C71A 113.3(14) . . ?
C68A C69A C70A 111.0(10) . . ?

loop_
_geom_bond_atom_site_label_1
_geom_bond_atom_site_label_2
_geom_bond_distance
_geom_bond_site_symmetry_2
_geom_bond_publ_flag
Ag1 P1 2.3851(6) . ?
Ag1 C48 2.118(2) . ?
Al1 O004 2.0019(19) . ?
Al1 N1 1.932(2) . ?
Al1 N2 1.927(2) . ?
Al1 N3 1.920(2) . ?
Al1 N4 1.914(2) . ?
Al1 C48 2.356(2) . ?
P1 C0AA 1.900(4) . ?
P1 C63 1.898(3) . ?
P1 C59 1.892(4) . ?
O004 C10 1.393(3) . ?
O004 C15 1.395(3) . ?
N1 C1 1.394(3) . ?
N1 C36 1.433(3) . ?
N2 C16 1.391(4) . ?
N2 C24 1.434(4) . ?
N3 C52 1.454(3) . ?
N3 C48 1.346(3) . ?
C1 C2 1.397(4) . ?
C1 C10 1.394(4) . ?
C2 C3 1.404(4) . ?
N4 C49 1.464(3) . ?
N4 C48 1.345(3) . ?
C52 C53 1.505(4) . ?
C52 C54 1.524(6) . ?
C10 C9 1.373(4) . ?
C16 C15 1.388(4) . ?
C16 C17 1.405(4) . ?
C15 C14 1.376(4) . ?
C3 C8 1.397(4) . ?
C3 C4 1.535(4) . ?
C11 C14 1.530(4) . ?
C11 C12 1.537(4) . ?
C11 C9 1.539(4) . ?
C11 C13 1.539(4) . ?
C36 C41 1.414(4) . ?
C36 C37 1.404(4) . ?
C14 C19 1.393(4) . ?
C41 C40 1.398(5) . ?
C41 C42 1.510(5) . ?
C24 C25 1.411(5) . ?
C24 C29 1.404(5) . ?
C9 C8 1.408(4) . ?
C49 C51 1.511(4) . ?
C49 C50 1.527(4) . ?
C38 C39 1.385(7) . ?
C38 C37 1.400(5) . ?
C19 C18 1.405(4) . ?
C4 C5 1.528(5) . ?
C4 C6 1.531(5) . ?
C4 C7 1.530(4) . ?
C39 C40 1.360(7) . ?
C37 C45 1.515(5) . ?
C45 C46 1.528(5) . ?
C45 C47 1.530(5) . ?
C17 C18 1.392(4) . ?
C30 C31 1.527(5) . ?
C25 C31 1.515(5) . ?
C25 C26 1.393(5) . ?
C18 C20 1.540(4) . ?
C31 C32 1.524(5) . ?
C26 C27 1.361(8) . ?
C29 C33 1.514(6) . ?
C29 C28 1.403(5) . ?
C42 C44 1.520(6) . ?
C42 C43 1.532(6) . ?
C22 C20 1.530(5) . ?
C20 C23 1.538(5) . ?
C20 C21 1.516(5) . ?
C0AA C1AA 1.511(7) . ?
C0AA C3AA 1.495(7) . ?
C0AA C2AA 1.571(7) . ?
C63 C65 1.547(8) . ?
C63 C64 1.542(6) . ?
C63 C66 1.471(9) . ?
C27 C28 1.364(8) . ?
C33 C34 1.533(6) . ?
C33 C35 1.539(9) . ?
C59 C60 1.460(8) . ?
C59 C62 1.518(7) . ?
C59 C61 1.562(7) . ?
C69 C68 1.518(8) . ?
C69 C70 1.520(9) . ?
C67 C68 1.520(9) . ?
C71 C70 1.501(9) . ?
C68A C69A 1.502(10) . ?
C68A C67A 1.523(10) . ?
C70A C69A 1.509(10) . ?
C70A C71A 1.519(11) . ?

loop_
_publcif_info_exptl_table_extra_item
sin_theta_over_lambda_max

loop_
_publcif_info_exptl_table_header_item
?
